data_7045077
loop_
_publ_author_name
'Liang, Ming-Li'
'Ma, Yun-Xiang'
'Hu, Chun-Li'
'Kong, Fang'
'Mao, Jiang-Gao'

_publ_section_title
;
 A(VO<sub>2</sub>F)(SeO<sub>3</sub>) (A = Sr, Ba) and
 Ba(MOF<sub>2</sub>)(TeO<sub>4</sub>) (M = Mo, W): first examples of
 alkali-earth selenites/tellurites with a fluorinated d<sup>0</sup>-TM
 octahedron.
;
_journal_issue 5
_journal_name_full 'Dalton transactions (Cambridge, England : 2003)'
_journal_page_first 1513
_journal_page_last 1519
_journal_paper_doi 10.1039/c7dt04442a
_journal_volume 47
_journal_year 2018
_chemical_formula_sum 'Ba F2 O5 Te W'
_chemical_formula_weight 566.77
_chemical_name_systematic Ba(WOF2)(TeO4)
_space_group_IT_number 14
_space_group_name_Hall '-P 2ybc'
_space_group_name_H-M_alt 'P 1 21/c 1'
_symmetry_cell_setting monoclinic
_symmetry_space_group_name_Hall '-P 2ybc'
_symmetry_space_group_name_H-M 'P 1 21/c 1'
_atom_sites_solution_primary direct
_atom_sites_solution_secondary difmap
_audit_creation_method SHELXL-97
_audit_update_record
;
2017-11-21 deposited with the CCDC.
2017-12-18 downloaded from the CCDC.
;
_cell_angle_alpha 90.00
_cell_angle_beta 115.422(6)
_cell_angle_gamma 90.00
_cell_formula_units_Z 4
_cell_length_a 5.4483(4)
_cell_length_b 10.0179(7)
_cell_length_c 12.3134(9)
_cell_measurement_reflns_used 1923
_cell_measurement_temperature 293(2)
_cell_measurement_theta_max 28.4840
_cell_measurement_theta_min 4.1680
_cell_volume 607.00(8)
_computing_structure_refinement 'SHELXL-97 (Sheldrick, 2008)'
_computing_structure_solution 'SHELXS-97 (Sheldrick, 2008)'
_diffrn_ambient_temperature 293(2)
_diffrn_detector_area_resol_mean 10.3503
_diffrn_measured_fraction_theta_full 0.999
_diffrn_measured_fraction_theta_max 0.999
_diffrn_measurement_device_type 'SuperNova, Dual, Cu at zero, Atlas'
_diffrn_measurement_method '\w scans'
_diffrn_radiation_monochromator graphite
_diffrn_radiation_source 'fine-focus sealed tube'
_diffrn_radiation_type MoK\a
_diffrn_radiation_wavelength 0.71073
_diffrn_reflns_av_R_equivalents 0.0374
_diffrn_reflns_av_sigmaI/netI 0.0381
_diffrn_reflns_limit_h_max 6
_diffrn_reflns_limit_h_min -5
_diffrn_reflns_limit_k_max 11
_diffrn_reflns_limit_k_min -12
_diffrn_reflns_limit_l_max 13
_diffrn_reflns_limit_l_min -14
_diffrn_reflns_number 3832
_diffrn_reflns_theta_full 25.34
_diffrn_reflns_theta_max 25.34
_diffrn_reflns_theta_min 3.66
_exptl_absorpt_coefficient_mu 30.099
_exptl_absorpt_correction_T_max 1.00000
_exptl_absorpt_correction_T_min 0.48261
_exptl_absorpt_correction_type multi-scan
_exptl_absorpt_process_details
;
CrysAlisPro, Agilent Technologies,
Version 1.171.37.33 (release 27-03-2014 CrysAlis171 .NET)
(compiled Mar 27 2014,17:12:48)
Empirical absorption correction using spherical harmonics,
 implemented in SCALE3 ABSPACK scaling algorithm.
;
_exptl_crystal_colour green
_exptl_crystal_density_diffrn 6.202
_exptl_crystal_density_method 'not measured'
_exptl_crystal_description Plate
_exptl_crystal_F_000 960
_exptl_crystal_size_max 0.08
_exptl_crystal_size_mid 0.06
_exptl_crystal_size_min 0.03
_refine_diff_density_max 2.116
_refine_diff_density_min -1.845
_refine_diff_density_rms 0.384
_refine_ls_extinction_method none
_refine_ls_goodness_of_fit_ref 1.006
_refine_ls_matrix_type full
_refine_ls_number_parameters 91
_refine_ls_number_reflns 1109
_refine_ls_number_restraints 6
_refine_ls_restrained_S_all 1.004
_refine_ls_R_factor_all 0.0302
_refine_ls_R_factor_gt 0.0249
_refine_ls_shift/su_max 0.001
_refine_ls_shift/su_mean 0.000
_refine_ls_structure_factor_coef Fsqd
_refine_ls_weighting_details 'calc w=1/[\s^2^(Fo^2^)+(0.0310P)^2^+0.0000P] where P=(Fo^2^+2Fc^2^)/3'
_refine_ls_weighting_scheme calc
_refine_ls_wR_factor_gt 0.0549
_refine_ls_wR_factor_ref 0.0573
_reflns_number_gt 1017
_reflns_number_total 1109
_reflns_threshold_expression >2sigma(I)
_cod_data_source_file c7dt04442a2.cif
_cod_data_source_block a
_cod_depositor_comments
;
The following automatic conversions were performed:

'_symmetry_cell_setting' value 'Monoclinic' changed to 'monoclinic'
according to
/home/data/users/saulius/crontab/automatic-downloads/rss-feeds/RSC/lib/dictionaries/cif_core.dic
dictionary named 'cif_core.dic' version 2.4.2 from 2011-04-26.

Automatic conversion script
Id: cif_fix_values 4973 2017-02-22 13:04:09Z antanas 

 Adding full bibliography for 7045074--7045077.cif.
;
_cod_original_sg_symbol_H-M P21/c
_cod_database_code 7045077

loop_
_symmetry_equiv_pos_as_xyz
'x, y, z'
'-x, y+1/2, -z+1/2'
'-x, -y, -z'
'x, -y-1/2, z-1/2'

loop_
_atom_site_label
_atom_site_type_symbol
_atom_site_fract_x
_atom_site_fract_y
_atom_site_fract_z
_atom_site_U_iso_or_equiv
_atom_site_adp_type
_atom_site_occupancy
_atom_site_symmetry_multiplicity
_atom_site_calc_flag
_atom_site_refinement_flags
W1 W -0.62042(7) -0.23593(3) -0.85772(3) 0.00750(13) Uani 1 1 d .
Te1 Te -0.43330(11) -0.11355(5) -0.57043(5) 0.00723(17) Uani 1 1 d .
F1 F -1.0086(10) -0.1729(5) -0.9730(4) 0.0152(12) Uani 1 1 d .
F2 F -0.5874(11) -0.0334(5) -0.8975(5) 0.0140(12) Uani 1 1 d .
O1 O -0.7144(12) -0.1639(6) -0.7400(5) 0.0106(14) Uani 1 1 d U
O2 O -0.7106(12) 0.0159(6) -0.5925(5) 0.0096(14) Uani 1 1 d .
O3 O -0.5969(14) -0.2483(6) -0.5137(6) 0.0127(15) Uani 1 1 d .
O4 O -0.2703(13) -0.2380(6) -0.7660(6) 0.0146(15) Uani 1 1 d .
O5 O -0.7211(13) -0.4004(6) -0.8501(5) 0.0150(15) Uani 1 1 d .
Ba1 Ba -0.91966(11) -0.04490(5) -1.16128(5) 0.01150(17) Uani 1 1 d .

loop_
_atom_site_aniso_label
_atom_site_aniso_U_11
_atom_site_aniso_U_22
_atom_site_aniso_U_33
_atom_site_aniso_U_23
_atom_site_aniso_U_13
_atom_site_aniso_U_12
Ba1 0.0099(3) 0.0134(3) 0.0090(3) 0.0009(2) 0.0020(2) 0.0014(2)
W1 0.0102(2) 0.0074(2) 0.0061(2) -0.00093(14) 0.00467(16) -0.00014(14)
Te1 0.0083(3) 0.0080(3) 0.0061(3) -0.0001(2) 0.0038(2) 0.0008(2)
F1 0.009(3) 0.022(3) 0.012(3) -0.002(2) 0.002(2) 0.001(2)
F2 0.015(3) 0.012(3) 0.016(3) 0.002(2) 0.007(2) -0.001(2)
O1 0.011(3) 0.017(3) 0.007(3) -0.004(2) 0.007(2) 0.001(2)
O2 0.007(3) 0.014(3) 0.006(3) -0.003(3) 0.001(3) -0.003(3)
O3 0.021(4) 0.011(3) 0.009(3) 0.002(2) 0.009(3) -0.006(3)
O4 0.009(3) 0.023(4) 0.011(3) -0.003(3) 0.004(3) -0.002(3)
O5 0.025(4) 0.005(3) 0.019(4) -0.001(3) 0.014(3) -0.003(3)

loop_
_atom_type_symbol
_atom_type_description
_atom_type_scat_dispersion_real
_atom_type_scat_dispersion_imag
_atom_type_scat_source
Ba Ba -0.3244 2.2819 'International Tables Vol C Tables 4.2.6.8 and 6.1.1.4'
F F 0.0171 0.0103 'International Tables Vol C Tables 4.2.6.8 and 6.1.1.4'
O O 0.0106 0.0060 'International Tables Vol C Tables 4.2.6.8 and 6.1.1.4'
Te Te -0.5308 1.6751 'International Tables Vol C Tables 4.2.6.8 and 6.1.1.4'
W W -0.8490 6.8722 'International Tables Vol C Tables 4.2.6.8 and 6.1.1.4'

loop_
_geom_angle_atom_site_label_1
_geom_angle_atom_site_label_2
_geom_angle_atom_site_label_3
_geom_angle
_geom_angle_site_symmetry_1
_geom_angle_site_symmetry_3
O5 W1 O4 103.5(3) . .
O5 W1 O1 97.2(3) . .
O4 W1 O1 95.1(3) . .
O5 W1 O3 97.4(3) . 4
O4 W1 O3 96.8(3) . 4
O1 W1 O3 158.5(2) . 4
O5 W1 F1 94.1(3) . .
O4 W1 F1 162.3(2) . .
O1 W1 F1 82.8(2) . .
O3 W1 F1 80.4(2) 4 .
O5 W1 F2 167.3(3) . .
O4 W1 F2 89.0(2) . .
O1 W1 F2 83.6(2) . .
O3 W1 F2 78.8(2) 4 .
F1 W1 F2 73.3(2) . .
O3 Te1 O2 93.8(3) . .
O3 Te1 O1 86.4(3) . .
O2 Te1 O1 79.8(2) . .
O3 Te1 O2 91.2(3) . 3_454
O2 Te1 O2 76.4(3) . 3_454
O1 Te1 O2 155.9(2) . 3_454
O3 Te1 O5 169.8(2) . 2_453
O2 Te1 O5 75.9(2) . 2_453
O1 Te1 O5 92.2(2) . 2_453
O2 Te1 O5 85.9(2) 3_454 2_453
O3 Te1 Te1 93.2(2) . 3_454
O2 Te1 Te1 39.80(16) . 3_454
O1 Te1 Te1 119.53(17) . 3_454
O2 Te1 Te1 36.58(17) 3_454 3_454
O5 Te1 Te1 78.68(14) 2_453 3_454
W1 O1 Te1 123.2(3) . .
Te1 O2 Te1 103.6(3) . 3_454
Te1 O3 W1 130.2(3) . 4_556
W1 O5 Te1 125.8(3) . 2_443

loop_
_geom_bond_atom_site_label_1
_geom_bond_atom_site_label_2
_geom_bond_distance
_geom_bond_site_symmetry_2
W1 O5 1.752(6) .
W1 O4 1.751(6) .
W1 O1 1.876(6) .
W1 O3 1.985(6) 4
W1 F1 2.076(5) .
W1 F2 2.113(5) .
Te1 O3 1.907(6) .
Te1 O2 1.919(6) .
Te1 O1 2.053(6) .
Te1 O2 2.061(6) 3_454
Te1 O5 2.633(6) 2_453
Te1 Te1 3.1298(11) 3_454
O2 Te1 2.061(6) 3_454
O3 W1 1.985(6) 4_556
O5 Te1 2.633(6) 2_443
